data_4123141
loop_
_publ_author_name
'Omoto, Kenichiro'
'Tashiro, Shohei'
'Kuritani, Masumi'
'Shionoya, Mitsuhiko'

_publ_section_title
;
 Multipoint Recognition of Ditopic Aromatic Guest Molecules via Ag-\p
 Interactions within a Dimetal Macrocycle.
;
_journal_name_full 'Journal of the American Chemical Society'
_journal_page_first 141216134140000
_journal_paper_doi 10.1021/ja5106249
_journal_year 2014
_chemical_formula_moiety 'C44 H34 Ag N2 O, F6 Sb'
_chemical_formula_sum 'C44 H34 Ag F6 N2 O Sb'
_chemical_formula_weight 950.37
_space_group_crystal_system triclinic
_space_group_IT_number 2
_space_group_name_Hall '-P 1'
_space_group_name_H-M_alt 'P -1'
_symmetry_space_group_name_Hall '-P 1'
_symmetry_space_group_name_H-M 'P -1'
_atom_sites_solution_hydrogens geom
_atom_sites_solution_primary direct
_atom_sites_solution_secondary difmap
_cell_angle_alpha 90.9228(11)
_cell_angle_beta 94.7179(9)
_cell_angle_gamma 100.3499(9)
_cell_formula_units_Z 2
_cell_length_a 11.8793(3)
_cell_length_b 12.7449(4)
_cell_length_c 13.1635(4)
_cell_measurement_reflns_used 17803
_cell_measurement_temperature 98
_cell_measurement_theta_max 27.47
_cell_measurement_theta_min 3.11
_cell_volume 1952.92(10)
_computing_cell_refinement 'RAPID AUTO'
_computing_data_collection 'RAPID AUTO (Rigaku, ????)'
_computing_data_reduction 'RAPID AUTO'
_computing_molecular_graphics 'CrystalStructure 4.1'
_computing_publication_material 'CrystalStructure 4.1 (Rigaku, 2014)'
_computing_structure_refinement 'SHELXL2013 (Sheldrick, 2008)'
_computing_structure_solution 'SHELXS2013 (Sheldrick, 2008)'
_diffrn_ambient_temperature 98
_diffrn_detector_area_resol_mean 10.000
_diffrn_measured_fraction_theta_full 0.993
_diffrn_measured_fraction_theta_max 0.980
_diffrn_measurement_device_type 'Rigaku R-AXIS RAPID'
_diffrn_measurement_method \w
_diffrn_radiation_type 'Mo K\a'
_diffrn_radiation_wavelength 0.71075
_diffrn_reflns_av_R_equivalents 0.0149
_diffrn_reflns_Laue_measured_fraction_full 0.993
_diffrn_reflns_Laue_measured_fraction_max 0.980
_diffrn_reflns_limit_h_max 15
_diffrn_reflns_limit_h_min -14
_diffrn_reflns_limit_k_max 16
_diffrn_reflns_limit_k_min -16
_diffrn_reflns_limit_l_max 15
_diffrn_reflns_limit_l_min -17
_diffrn_reflns_number 18871
_diffrn_reflns_point_group_measured_fraction_full 0.993
_diffrn_reflns_point_group_measured_fraction_max 0.980
_diffrn_reflns_theta_full 25.242
_diffrn_reflns_theta_max 27.472
_diffrn_reflns_theta_min 3.107
_diffrn_standards_number 0
_exptl_absorpt_coefficient_mu 1.256
_exptl_absorpt_correction_T_max 0.778
_exptl_absorpt_correction_T_min 0.588
_exptl_absorpt_correction_type multi-scan
_exptl_absorpt_process_details 'ABSCOR (Rigaku, 1995)'
_exptl_crystal_colour yellow
_exptl_crystal_density_diffrn 1.616
_exptl_crystal_density_method 'not measured'
_exptl_crystal_description needle
_exptl_crystal_F_000 944.00
_exptl_crystal_size_max 0.400
_exptl_crystal_size_mid 0.200
_exptl_crystal_size_min 0.200
_refine_diff_density_max 0.50
_refine_diff_density_min -0.61
_refine_ls_extinction_method none
_refine_ls_goodness_of_fit_ref 1.150
_refine_ls_hydrogen_treatment constr
_refine_ls_number_parameters 496
_refine_ls_number_reflns 8762
_refine_ls_number_restraints 0
_refine_ls_R_factor_all 0.0213
_refine_ls_R_factor_gt 0.0196
_refine_ls_shift/su_max 0.002
_refine_ls_structure_factor_coef Fsqd
_refine_ls_weighting_details 'w = 1/[\s^2^(Fo^2^)+(0.0440P)^2^+1.2169P] where P=(Fo^2^+2Fc^2^)/3'
_refine_ls_weighting_scheme calc
_refine_ls_wR_factor_gt 0.0702
_refine_ls_wR_factor_ref 0.0757
_reflns_number_gt 8279
_reflns_number_total 8762
_reflns_threshold_expression F^2^>2.0\s(F^2^)
_cod_data_source_file ja5106249_si_003.cif
_cod_data_source_block 131012
_cod_original_cell_volume 1952.91(10)
_cod_database_code 4123141
_shelxl_res_file
;
TITL 131012
CELL  0.71075 11.87927 12.74487 13.16349 90.92280 94.71790 100.34990
ZERR  2 0.00030 0.00042 0.00038 0.00110 0.00090 0.00090
LATT 1
SFAC C H O N F SB AG
UNIT 88 68 2 4 12 2 2
L.S. 100
FMAP 2
PLAN -40
WPDB -2
HTAB
BOND $H
CONF
LIST 4
TEMP -175.0
ACTA
SIZE 0.400 0.200 0.200
WGHT    0.044000    1.216900
FVAR       0.54767
SB1   6    0.223209    0.271585    0.048197    11.00000    0.01523    0.01673 =
         0.01402   -0.00171    0.00094    0.00061
AG1   7    0.886047   -0.247863    0.299975    11.00000    0.01768    0.01373 =
         0.02718   -0.00641   -0.00108   -0.00115
F4    5    0.305435    0.165797    0.091717    11.00000    0.03876    0.02235 =
         0.03005    0.00144    0.00101    0.01273
F2    5    0.144082    0.380063    0.004810    11.00000    0.02673    0.03026 =
         0.02440    0.00164   -0.00178    0.01150
F3    5    0.091622    0.200777    0.105123    11.00000    0.02623    0.03426 =
         0.03177    0.00068    0.00926   -0.00705
F6    5    0.269981    0.347429    0.173144    11.00000    0.02560    0.02415 =
         0.01535   -0.00458   -0.00122    0.00425
F5    5    0.356320    0.343335   -0.006024    11.00000    0.01845    0.03008 =
         0.02001    0.00131    0.00430   -0.00200
F1    5    0.174894    0.198038   -0.076957    11.00000    0.02831    0.03516 =
         0.02325   -0.01350   -0.00202    0.00083
O1    3    0.990672   -0.105158    0.384221    11.00000    0.01947    0.02131 =
         0.03359   -0.01201    0.00141   -0.00297
N2    4    0.920217   -0.412461    0.243060    11.00000    0.01390    0.01194 =
         0.01499    0.00002    0.00181    0.00054
N1    4    0.712509   -0.351399    0.257151    11.00000    0.01436    0.01332 =
         0.01234   -0.00041    0.00031    0.00157
C1    1    0.608418   -0.123888    0.262265    11.00000    0.01237    0.01619 =
         0.02046   -0.00176    0.00222    0.00125
C2    1    0.596056   -0.127588    0.153425    11.00000    0.01813    0.01977 =
         0.01913   -0.00093    0.00538    0.00352
AFIX  43
H2    2    0.592696   -0.193518    0.117569    11.00000   -1.20000
AFIX   0
C3    1    0.588989   -0.037527    0.100109    11.00000    0.02362    0.02800 =
         0.02200    0.00478    0.00697    0.00691
AFIX  43
H3    2    0.582152   -0.041215    0.027670    11.00000   -1.20000
AFIX   0
C4    1    0.591791    0.061790    0.152266    11.00000    0.02850    0.01968 =
         0.03286    0.00796    0.00781    0.00245
AFIX  43
H4    2    0.585296    0.123526    0.114332    11.00000   -1.20000
AFIX   0
C5    1    0.603675    0.069017    0.255819    11.00000    0.02397    0.01592 =
         0.03274   -0.00016    0.00530    0.00164
AFIX  43
H5    2    0.605761    0.135922    0.289483    11.00000   -1.20000
AFIX   0
C6    1    0.613087   -0.022773    0.314833    11.00000    0.01455    0.01647 =
         0.02298   -0.00251    0.00262    0.00024
C7    1    0.626865   -0.017474    0.421503    11.00000    0.01842    0.01828 =
         0.02412   -0.00755   -0.00072    0.00178
AFIX  43
H7    2    0.628788    0.048865    0.456168    11.00000   -1.20000
AFIX   0
C8    1    0.637811   -0.106855    0.478019    11.00000    0.01692    0.02507 =
         0.01870   -0.00618   -0.00182    0.00438
C9    1    0.652396   -0.101622    0.587671    11.00000    0.03188    0.03549 =
         0.01712   -0.00986   -0.00365    0.01143
AFIX  43
H9    2    0.653794   -0.035558    0.622655    11.00000   -1.20000
AFIX   0
C10   1    0.664124   -0.188475    0.641849    11.00000    0.03697    0.04611 =
         0.01516   -0.00385   -0.00484    0.01572
AFIX  43
H10   2    0.674149   -0.182785    0.714200    11.00000   -1.20000
AFIX   0
C11   1    0.661601   -0.288414    0.591559    11.00000    0.03455    0.03759 =
         0.01920    0.00510   -0.00294    0.01639
AFIX  43
H11   2    0.670997   -0.348811    0.630543    11.00000   -1.20000
AFIX   0
C12   1    0.645763   -0.298502    0.487482    11.00000    0.02476    0.02722 =
         0.01956   -0.00181   -0.00093    0.01071
AFIX  43
H12   2    0.642234   -0.366302    0.455082    11.00000   -1.20000
AFIX   0
C13   1    0.634463   -0.208310    0.426910    11.00000    0.01460    0.02196 =
         0.01784   -0.00327   -0.00122    0.00535
C14   1    0.617779   -0.215061    0.319415    11.00000    0.01155    0.01713 =
         0.01744   -0.00356    0.00069    0.00240
C15   1    0.612591   -0.319723    0.265137    11.00000    0.01558    0.01508 =
         0.01306    0.00097    0.00129    0.00224
C16   1    0.507306   -0.382156    0.225476    11.00000    0.01258    0.02046 =
         0.02318   -0.00263    0.00024    0.00237
AFIX  43
H16   2    0.437078   -0.357962    0.232176    11.00000   -1.20000
AFIX   0
C17   1    0.507688   -0.478664    0.176906    11.00000    0.01384    0.02050 =
         0.02519   -0.00303   -0.00175   -0.00083
AFIX  43
H17   2    0.437594   -0.521144    0.149024    11.00000   -1.20000
AFIX   0
C18   1    0.713607   -0.446998    0.210284    11.00000    0.01391    0.01324 =
         0.01492    0.00046    0.00111    0.00101
C19   1    0.612498   -0.514167    0.168725    11.00000    0.01670    0.01523 =
         0.01784   -0.00182   -0.00077    0.00111
C20   1    0.619341   -0.614538    0.119962    11.00000    0.01858    0.01663 =
         0.02981   -0.00686   -0.00169   -0.00213
AFIX  43
H20   2    0.551323   -0.659391    0.090856    11.00000   -1.20000
AFIX   0
C21   1    0.722158   -0.645328    0.115368    11.00000    0.02195    0.01349 =
         0.03505   -0.00948   -0.00096    0.00034
AFIX  43
H21   2    0.725052   -0.711682    0.082695    11.00000   -1.20000
AFIX   0
C22   1    0.827234   -0.579907    0.158823    11.00000    0.02012    0.01292 =
         0.02437   -0.00405    0.00166   -0.00069
C23   1    0.823557   -0.479710    0.204194    11.00000    0.01462    0.01212 =
         0.01363    0.00041    0.00137    0.00045
C24   1    0.934631   -0.610283    0.157143    11.00000    0.02354    0.01589 =
         0.03232   -0.00776    0.00170    0.00305
AFIX  43
H24   2    0.940215   -0.677601    0.127917    11.00000   -1.20000
AFIX   0
C25   1    1.032313   -0.542590    0.197866    11.00000    0.01671    0.01928 =
         0.03095   -0.00555    0.00312    0.00488
AFIX  43
H25   2    1.105423   -0.563002    0.198241    11.00000   -1.20000
AFIX   0
C26   1    1.021339   -0.442227    0.239019    11.00000    0.01502    0.01566 =
         0.01675   -0.00083    0.00107    0.00135
C27   1    1.161859   -0.273602    0.219238    11.00000    0.01481    0.01739 =
         0.01587   -0.00147    0.00215    0.00211
C28   1    1.100741   -0.254059    0.124748    11.00000    0.01796    0.02192 =
         0.01931   -0.00008   -0.00212    0.00029
AFIX  43
H28   2    1.034899   -0.303898    0.098794    11.00000   -1.20000
AFIX   0
C29   1    1.136170   -0.164850    0.071972    11.00000    0.02360    0.02519 =
         0.01847    0.00307   -0.00151    0.00119
AFIX  43
H29   2    1.093169   -0.151831    0.010873    11.00000   -1.20000
AFIX   0
C30   1    1.236919   -0.090870    0.107314    11.00000    0.02524    0.02012 =
         0.01997    0.00281    0.00547    0.00118
AFIX  43
H30   2    1.260249   -0.028983    0.069570    11.00000   -1.20000
AFIX   0
C31   1    1.300114   -0.107648    0.194317    11.00000    0.01618    0.01899 =
         0.02027   -0.00280    0.00558   -0.00069
AFIX  43
H31   2    1.368599   -0.058775    0.215485    11.00000   -1.20000
AFIX   0
C32   1    1.264208   -0.198877    0.254757    11.00000    0.01406    0.01670 =
         0.01762   -0.00291    0.00327    0.00265
C33   1    1.324401   -0.214775    0.347033    11.00000    0.01199    0.01921 =
         0.01798   -0.00474    0.00249    0.00031
AFIX  43
H33   2    1.392402   -0.165810    0.369400    11.00000   -1.20000
AFIX   0
C34   1    1.286636   -0.301507    0.407453    11.00000    0.01365    0.01999 =
         0.01763   -0.00145    0.00157    0.00486
C35   1    1.345090   -0.315187    0.504450    11.00000    0.01772    0.02723 =
         0.01999   -0.00157   -0.00135    0.00264
AFIX  43
H35   2    1.412057   -0.265519    0.528110    11.00000   -1.20000
AFIX   0
C36   1    1.305662   -0.398878    0.563406    11.00000    0.02691    0.03296 =
         0.02126    0.00495   -0.00272    0.00516
AFIX  43
H36   2    1.345335   -0.407108    0.627611    11.00000   -1.20000
AFIX   0
C37   1    1.205130   -0.473936    0.528873    11.00000    0.02685    0.02429 =
         0.02425    0.00762    0.00433    0.00341
AFIX  43
H37   2    1.177742   -0.531264    0.570871    11.00000   -1.20000
AFIX   0
C38   1    1.147894   -0.464476    0.436461    11.00000    0.01897    0.01977 =
         0.02267    0.00101    0.00431    0.00328
AFIX  43
H38   2    1.081935   -0.516135    0.414452    11.00000   -1.20000
AFIX   0
C39   1    1.185414   -0.377943    0.371803    11.00000    0.01492    0.01728 =
         0.01856   -0.00118    0.00399    0.00400
C40   1    1.125863   -0.363106    0.277959    11.00000    0.01194    0.01561 =
         0.01889   -0.00263    0.00271    0.00338
C41   1    0.939852    0.005507    0.248734    11.00000    0.05158    0.02911 =
         0.03629   -0.00284    0.00824   -0.00788
AFIX  33
H41A  2    0.908727   -0.057430    0.204621    11.00000   -1.20000
H41B  2    0.969205    0.065464    0.206757    11.00000   -1.20000
H41C  2    0.879030    0.024232    0.287655    11.00000   -1.20000
AFIX   0
C42   1    1.035687   -0.018603    0.320952    11.00000    0.02810    0.02269 =
         0.04568   -0.01289    0.01613   -0.00730
AFIX  23
H42A  2    1.096794   -0.038949    0.282104    11.00000   -1.20000
H42B  2    1.069360    0.045468    0.364127    11.00000   -1.20000
AFIX   0
C43   1    1.073496   -0.125484    0.465345    11.00000    0.02248    0.04234 =
         0.03723   -0.02039   -0.00332    0.00671
AFIX  23
H43A  2    1.094833   -0.062293    0.512324    11.00000   -1.20000
H43B  2    1.143875   -0.139217    0.436191    11.00000   -1.20000
AFIX   0
C44   1    1.022065   -0.220168    0.522340    11.00000    0.04296    0.04178 =
         0.03508   -0.01054   -0.00449    0.01610
AFIX  33
H44A  2    1.008997   -0.284015    0.477387    11.00000   -1.20000
H44B  2    0.948782   -0.208833    0.545632    11.00000   -1.20000
H44C  2    1.074681   -0.229764    0.581389    11.00000   -1.20000
AFIX   0
HKLF 4
 
REM  131012
REM R1 =  0.0196 for    8279 Fo > 4sig(Fo)  and  0.0213 for all    8762 data
REM    496 parameters refined using      0 restraints
 
END  
     
WGHT      0.0421      1.2144 

REM Instructions for potential hydrogen bonds
EQIV $1 x+1, y-1, z
HTAB C25 F6_$1
EQIV $2 -x+1, -y, -z
HTAB C41 F1_$2
EQIV $3 x+1, y, z
HTAB C41 F3_$3

REM Highest difference peak  0.501,  deepest hole -0.612,  1-sigma level  0.104
Q1    1   1.3170 -0.3107  0.4531  11.00000  0.05    0.50
Q2    1   0.6165 -0.5623  0.1455  11.00000  0.05    0.46
Q3    1  -0.1245  0.2675 -0.1762  11.00000  0.05    0.45
Q4    1   0.6659 -0.4758  0.1733  11.00000  0.05    0.44
Q5    1   0.3749 -0.3527  0.1951  11.00000  0.05    0.44
Q6    1   0.1320  0.1621  0.1302  11.00000  0.05    0.43
Q7    1   0.8226 -0.5259  0.1677  11.00000  0.05    0.43
Q8    1   0.6150 -0.1229  0.2113  11.00000  0.05    0.42
Q9    1   1.2869 -0.1591  0.2211  11.00000  0.05    0.42
Q10   1   0.6417  0.0788  0.2039  11.00000  0.05    0.41
Q11   1   1.2918 -0.1995  0.3018  11.00000  0.05    0.41
Q12   1   0.6340 -0.2186  0.3715  11.00000  0.05    0.40
Q13   1   0.2214  0.2319  0.0887  11.00000  0.05    0.40
Q14   1   0.2673  0.3155  0.0037  11.00000  0.05    0.39
Q15   1   0.7725 -0.6056  0.1461  11.00000  0.05    0.39
Q16   1   0.6382 -0.2482  0.4623  11.00000  0.05    0.38
Q17   1  -0.0768  0.3770 -0.0642  11.00000  0.05    0.36
Q18   1   1.1651 -0.4187  0.4168  11.00000  0.05    0.35
Q19   1   1.1408 -0.3696  0.3240  11.00000  0.05    0.34
Q20   1   0.6537 -0.0167  0.3600  11.00000  0.05    0.34
Q21   1   0.6574 -0.3411  0.2619  11.00000  0.05    0.34
Q22   1   1.2788 -0.2539  0.6893  11.00000  0.05    0.34
Q23   1  -0.0120  0.4580 -0.0541  11.00000  0.05    0.34
Q24   1   0.5829  0.0176  0.2957  11.00000  0.05    0.34
Q25   1   0.5574 -0.4964  0.1562  11.00000  0.05    0.34
Q26   1   1.1206 -0.2621  0.6600  11.00000  0.05    0.33
Q27   1   1.2477 -0.0788  0.1598  11.00000  0.05    0.33
Q28   1   0.8560 -0.6178  0.1898  11.00000  0.05    0.33
Q29   1   0.6783 -0.1407  0.6028  11.00000  0.05    0.33
Q30   1   1.3192 -0.2726  0.3673  11.00000  0.05    0.33
Q31   1   1.0086 -0.0010  0.2544  11.00000  0.05    0.32
Q32   1   0.6306 -0.1553  0.6121  11.00000  0.05    0.32
Q33   1   0.5996 -0.0712  0.4579  11.00000  0.05    0.32
Q34   1   0.2146  0.4169  0.0033  11.00000  0.05    0.32
Q35   1   0.4030  0.3774  0.2552  11.00000  0.05    0.32
Q36   1   0.7888 -0.0008  0.4668  11.00000  0.05    0.32
Q37   1   1.1132  0.1621  0.3633  11.00000  0.05    0.32
Q38   1   0.0742  0.3898 -0.0355  11.00000  0.05    0.31
Q39   1   1.0260 -0.5028  0.2201  11.00000  0.05    0.31
Q40   1   0.3603  0.3243  0.3883  11.00000  0.05    0.31
;

loop_
_symmetry_equiv_pos_site_id
_space_group_symop_operation_xyz
1 +X,+Y,+Z
2 -X,-Y,-Z

loop_
_atom_site_label
_atom_site_type_symbol
_atom_site_fract_x
_atom_site_fract_y
_atom_site_fract_z
_atom_site_U_iso_or_equiv
_atom_site_adp_type
_atom_site_occupancy
_atom_site_site_symmetry_multiplicity
_atom_site_calc_flag
_atom_site_refinement_flags
Sb1 Sb 0.22321(2) 0.27159(2) 0.04820(2) 0.01565(5) Uani 1 2 d .
Ag1 Ag 0.88605(2) -0.24786(2) 0.29997(2) 0.02027(5) Uani 1 2 d .
F4 F 0.30543(12) 0.16580(10) 0.09172(10) 0.0296(3) Uani 1 2 d .
F2 F 0.14408(11) 0.38006(11) 0.00481(10) 0.0266(3) Uani 1 2 d .
F3 F 0.09162(11) 0.20078(11) 0.10512(11) 0.0319(3) Uani 1 2 d .
F6 F 0.26998(10) 0.34743(10) 0.17314(9) 0.0220(2) Uani 1 2 d .
F5 F 0.35632(10) 0.34333(10) -0.00602(9) 0.0235(2) Uani 1 2 d .
F1 F 0.17489(11) 0.19804(11) -0.07696(10) 0.0299(3) Uani 1 2 d .
O1 O 0.99067(13) -0.10516(12) 0.38422(12) 0.0258(3) Uani 1 2 d .
N2 N 0.92022(13) -0.41246(12) 0.24306(12) 0.0138(3) Uani 1 2 d .
N1 N 0.71251(13) -0.35140(12) 0.25715(12) 0.0135(3) Uani 1 2 d .
C1 C 0.60842(15) -0.12389(15) 0.26226(15) 0.0165(4) Uani 1 2 d .
C2 C 0.59606(17) -0.12759(16) 0.15342(15) 0.0188(4) Uani 1 2 d .
C3 C 0.58899(18) -0.03753(18) 0.10011(17) 0.0239(4) Uani 1 2 d .
C4 C 0.59179(19) 0.06179(18) 0.15227(18) 0.0269(4) Uani 1 2 d .
C5 C 0.60367(18) 0.06902(17) 0.25582(18) 0.0243(4) Uani 1 2 d .
C6 C 0.61309(16) -0.02277(15) 0.31483(16) 0.0183(4) Uani 1 2 d .
C7 C 0.62687(17) -0.01747(16) 0.42150(16) 0.0207(4) Uani 1 2 d .
C8 C 0.63781(17) -0.10686(17) 0.47802(16) 0.0204(4) Uani 1 2 d .
C9 C 0.6524(2) -0.1016(2) 0.58767(16) 0.0279(5) Uani 1 2 d .
C10 C 0.6641(2) -0.1885(2) 0.64185(17) 0.0322(5) Uani 1 2 d .
C11 C 0.6616(2) -0.2884(2) 0.59156(17) 0.0295(5) Uani 1 2 d .
C12 C 0.64576(18) -0.29850(18) 0.48748(16) 0.0233(4) Uani 1 2 d .
C13 C 0.63446(16) -0.20831(16) 0.42691(15) 0.0181(4) Uani 1 2 d .
C14 C 0.61778(15) -0.21506(15) 0.31941(15) 0.0155(3) Uani 1 2 d .
C15 C 0.61259(16) -0.31972(15) 0.26514(14) 0.0146(3) Uani 1 2 d .
C16 C 0.50731(16) -0.38216(16) 0.22548(16) 0.0189(4) Uani 1 2 d .
C17 C 0.50769(17) -0.47866(17) 0.17691(16) 0.0206(4) Uani 1 2 d .
C18 C 0.71361(15) -0.44700(14) 0.21028(14) 0.0142(3) Uani 1 2 d .
C19 C 0.61250(16) -0.51417(15) 0.16872(15) 0.0170(4) Uani 1 2 d .
C20 C 0.61934(18) -0.61454(16) 0.11996(17) 0.0226(4) Uani 1 2 d .
C21 C 0.72216(18) -0.64533(16) 0.11537(18) 0.0242(4) Uani 1 2 d .
C22 C 0.82723(17) -0.57991(15) 0.15882(16) 0.0197(4) Uani 1 2 d .
C23 C 0.82356(15) -0.47971(14) 0.20419(14) 0.0137(3) Uani 1 2 d .
C24 C 0.93463(18) -0.61028(17) 0.15714(18) 0.0241(4) Uani 1 2 d .
C25 C 1.03231(17) -0.54259(17) 0.19787(17) 0.0221(4) Uani 1 2 d .
C26 C 1.02134(16) -0.44223(15) 0.23902(14) 0.0160(3) Uani 1 2 d .
C27 C 1.16186(16) -0.27360(15) 0.21924(14) 0.0161(3) Uani 1 2 d .
C28 C 1.10074(17) -0.25406(17) 0.12475(15) 0.0204(4) Uani 1 2 d .
C29 C 1.13617(18) -0.16485(17) 0.07197(16) 0.0230(4) Uani 1 2 d .
C30 C 1.23692(18) -0.09087(17) 0.10731(16) 0.0219(4) Uani 1 2 d .
C31 C 1.30011(16) -0.10765(16) 0.19432(15) 0.0188(4) Uani 1 2 d .
C32 C 1.26421(16) -0.19888(15) 0.25476(14) 0.0161(3) Uani 1 2 d .
C33 C 1.32440(16) -0.21478(15) 0.34703(15) 0.0167(4) Uani 1 2 d .
C34 C 1.28664(16) -0.30151(16) 0.40745(15) 0.0169(4) Uani 1 2 d .
C35 C 1.34509(17) -0.31519(18) 0.50445(16) 0.0220(4) Uani 1 2 d .
C36 C 1.3057(2) -0.39888(19) 0.56341(17) 0.0273(4) Uani 1 2 d .
C37 C 1.20513(19) -0.47394(18) 0.52887(17) 0.0251(4) Uani 1 2 d .
C38 C 1.14789(17) -0.46448(16) 0.43646(16) 0.0204(4) Uani 1 2 d .
C39 C 1.18541(16) -0.37794(15) 0.37180(15) 0.0167(4) Uani 1 2 d .
C40 C 1.12586(15) -0.36311(15) 0.27796(15) 0.0153(3) Uani 1 2 d .
C41 C 0.9398(3) 0.0055(2) 0.2487(2) 0.0407(6) Uani 1 2 d .
C42 C 1.0357(2) -0.01860(19) 0.3210(2) 0.0331(5) Uani 1 2 d .
C43 C 1.0735(2) -0.1255(2) 0.4653(2) 0.0345(5) Uani 1 2 d .
C44 C 1.0221(3) -0.2202(2) 0.5223(2) 0.0395(6) Uani 1 2 d .
H2 H 0.5927 -0.19352 0.11757 0.0226 Uiso 1 2 calc R
H3 H 0.58215 -0.04121 0.02767 0.0287 Uiso 1 2 calc R
H4 H 0.5853 0.12353 0.11433 0.0323 Uiso 1 2 calc R
H5 H 0.60576 0.13592 0.28948 0.0292 Uiso 1 2 calc R
H7 H 0.62879 0.04886 0.45617 0.0248 Uiso 1 2 calc R
H9 H 0.65379 -0.03556 0.62266 0.0335 Uiso 1 2 calc R
H10 H 0.67415 -0.18279 0.7142 0.0386 Uiso 1 2 calc R
H11 H 0.671 -0.34881 0.63054 0.0354 Uiso 1 2 calc R
H12 H 0.64223 -0.3663 0.45508 0.0279 Uiso 1 2 calc R
H16 H 0.43708 -0.35796 0.23218 0.0227 Uiso 1 2 calc R
H17 H 0.43759 -0.52114 0.14902 0.0247 Uiso 1 2 calc R
H20 H 0.55132 -0.65939 0.09086 0.0272 Uiso 1 2 calc R
H21 H 0.72505 -0.71168 0.08269 0.0290 Uiso 1 2 calc R
H24 H 0.94022 -0.6776 0.12792 0.0289 Uiso 1 2 calc R
H25 H 1.10542 -0.563 0.19824 0.0265 Uiso 1 2 calc R
H28 H 1.0349 -0.3039 0.09879 0.0244 Uiso 1 2 calc R
H29 H 1.09317 -0.15183 0.01087 0.0276 Uiso 1 2 calc R
H30 H 1.26025 -0.02898 0.06957 0.0263 Uiso 1 2 calc R
H31 H 1.3686 -0.05878 0.21548 0.0225 Uiso 1 2 calc R
H33 H 1.3924 -0.16581 0.3694 0.0200 Uiso 1 2 calc R
H35 H 1.41206 -0.26552 0.52811 0.0264 Uiso 1 2 calc R
H36 H 1.34533 -0.40711 0.62761 0.0328 Uiso 1 2 calc R
H37 H 1.17774 -0.53126 0.57087 0.0301 Uiso 1 2 calc R
H38 H 1.08193 -0.51613 0.41445 0.0244 Uiso 1 2 calc R
H41A H 0.90873 -0.05743 0.20462 0.0488 Uiso 1 2 calc R
H41B H 0.9692 0.06546 0.20676 0.0488 Uiso 1 2 calc R
H41C H 0.87903 0.02423 0.28765 0.0488 Uiso 1 2 calc R
H42A H 1.09679 -0.03895 0.2821 0.0397 Uiso 1 2 calc R
H42B H 1.06936 0.04547 0.36413 0.0397 Uiso 1 2 calc R
H43A H 1.09483 -0.06229 0.51232 0.0414 Uiso 1 2 calc R
H43B H 1.14387 -0.13922 0.43619 0.0414 Uiso 1 2 calc R
H44A H 1.009 -0.28402 0.47739 0.0474 Uiso 1 2 calc R
H44B H 0.94878 -0.20883 0.54563 0.0474 Uiso 1 2 calc R
H44C H 1.07468 -0.22976 0.58139 0.0474 Uiso 1 2 calc R

loop_
_atom_site_aniso_label
_atom_site_aniso_U_11
_atom_site_aniso_U_22
_atom_site_aniso_U_33
_atom_site_aniso_U_12
_atom_site_aniso_U_13
_atom_site_aniso_U_23
Sb1 0.01523(7) 0.01673(8) 0.01402(7) 0.00061(5) 0.00094(5) -0.00171(5)
Ag1 0.01768(8) 0.01373(8) 0.02718(9) -0.00115(6) -0.00108(6) -0.00641(6)
F4 0.0388(8) 0.0223(6) 0.0301(7) 0.0127(6) 0.0010(6) 0.0014(5)
F2 0.0267(6) 0.0303(7) 0.0244(6) 0.0115(5) -0.0018(5) 0.0016(5)
F3 0.0262(7) 0.0343(7) 0.0318(7) -0.0070(5) 0.0093(5) 0.0007(6)
F6 0.0256(6) 0.0242(6) 0.0154(6) 0.0043(5) -0.0012(5) -0.0046(5)
F5 0.0185(6) 0.0301(7) 0.0200(6) -0.0020(5) 0.0043(5) 0.0013(5)
F1 0.0283(7) 0.0352(7) 0.0233(6) 0.0008(6) -0.0020(5) -0.0135(6)
O1 0.0195(7) 0.0213(7) 0.0336(9) -0.0030(6) 0.0014(6) -0.0120(6)
N2 0.0139(7) 0.0119(7) 0.0150(7) 0.0005(6) 0.0018(6) 0.0000(6)
N1 0.0144(7) 0.0133(7) 0.0123(7) 0.0016(6) 0.0003(6) -0.0004(6)
C1 0.0124(8) 0.0162(9) 0.0205(9) 0.0013(7) 0.0022(7) -0.0018(7)
C2 0.0181(9) 0.0198(9) 0.0191(9) 0.0035(7) 0.0054(7) -0.0009(7)
C3 0.0236(10) 0.0280(11) 0.0220(10) 0.0069(8) 0.0070(8) 0.0048(8)
C4 0.0285(11) 0.0197(10) 0.0329(12) 0.0024(8) 0.0078(9) 0.0080(9)
C5 0.0240(10) 0.0159(9) 0.0327(12) 0.0016(8) 0.0053(8) -0.0002(8)
C6 0.0146(9) 0.0165(9) 0.0230(10) 0.0002(7) 0.0026(7) -0.0025(7)
C7 0.0184(9) 0.0183(9) 0.0241(10) 0.0018(7) -0.0007(7) -0.0076(8)
C8 0.0169(9) 0.0251(10) 0.0187(10) 0.0044(8) -0.0018(7) -0.0062(8)
C9 0.0319(12) 0.0355(12) 0.0171(10) 0.0114(9) -0.0037(8) -0.0099(9)
C10 0.0370(13) 0.0461(14) 0.0152(10) 0.0157(11) -0.0048(9) -0.0039(9)
C11 0.0345(12) 0.0376(13) 0.0192(10) 0.0164(10) -0.0029(9) 0.0051(9)
C12 0.0248(10) 0.0272(11) 0.0196(10) 0.0107(8) -0.0009(8) -0.0018(8)
C13 0.0146(9) 0.0220(9) 0.0178(9) 0.0053(7) -0.0012(7) -0.0033(7)
C14 0.0116(8) 0.0171(9) 0.0174(9) 0.0024(6) 0.0007(6) -0.0036(7)
C15 0.0156(9) 0.0151(8) 0.0131(8) 0.0022(7) 0.0013(7) 0.0010(7)
C16 0.0126(9) 0.0205(9) 0.0232(10) 0.0024(7) 0.0002(7) -0.0026(8)
C17 0.0138(9) 0.0205(10) 0.0252(10) -0.0008(7) -0.0018(7) -0.0030(8)
C18 0.0139(8) 0.0132(8) 0.0149(8) 0.0010(6) 0.0011(6) 0.0005(7)
C19 0.0167(9) 0.0152(9) 0.0178(9) 0.0011(7) -0.0008(7) -0.0018(7)
C20 0.0186(10) 0.0166(9) 0.0298(11) -0.0021(7) -0.0017(8) -0.0069(8)
C21 0.0220(10) 0.0135(9) 0.0350(12) 0.0003(7) -0.0010(8) -0.0095(8)
C22 0.0201(9) 0.0129(9) 0.0244(10) -0.0007(7) 0.0017(8) -0.0040(7)
C23 0.0146(8) 0.0121(8) 0.0136(8) 0.0004(6) 0.0014(6) 0.0004(6)
C24 0.0235(10) 0.0159(9) 0.0323(11) 0.0031(8) 0.0017(8) -0.0078(8)
C25 0.0167(9) 0.0193(10) 0.0309(11) 0.0049(7) 0.0031(8) -0.0056(8)
C26 0.0150(9) 0.0157(9) 0.0168(9) 0.0014(7) 0.0011(7) -0.0008(7)
C27 0.0148(8) 0.0174(9) 0.0159(9) 0.0021(7) 0.0022(7) -0.0015(7)
C28 0.0180(9) 0.0219(10) 0.0193(9) 0.0003(7) -0.0021(7) -0.0001(8)
C29 0.0236(10) 0.0252(10) 0.0185(10) 0.0012(8) -0.0015(8) 0.0031(8)
C30 0.0252(10) 0.0201(10) 0.0200(10) 0.0012(8) 0.0055(8) 0.0028(8)
C31 0.0162(9) 0.0190(9) 0.0203(9) -0.0007(7) 0.0056(7) -0.0028(7)
C32 0.0141(8) 0.0167(9) 0.0176(9) 0.0027(7) 0.0033(7) -0.0029(7)
C33 0.0120(8) 0.0192(9) 0.0180(9) 0.0003(7) 0.0025(7) -0.0047(7)
C34 0.0137(8) 0.0200(9) 0.0176(9) 0.0049(7) 0.0016(7) -0.0014(7)
C35 0.0177(9) 0.0272(10) 0.0200(10) 0.0026(8) -0.0014(7) -0.0016(8)
C36 0.0269(11) 0.0330(12) 0.0213(10) 0.0052(9) -0.0027(8) 0.0050(9)
C37 0.0268(11) 0.0243(10) 0.0243(11) 0.0034(8) 0.0043(8) 0.0076(8)
C38 0.0190(9) 0.0198(9) 0.0227(10) 0.0033(7) 0.0043(7) 0.0010(8)
C39 0.0149(9) 0.0173(9) 0.0186(9) 0.0040(7) 0.0040(7) -0.0012(7)
C40 0.0119(8) 0.0156(9) 0.0189(9) 0.0034(7) 0.0027(7) -0.0026(7)
C41 0.0516(16) 0.0291(13) 0.0363(14) -0.0079(11) 0.0082(12) -0.0028(11)
C42 0.0281(11) 0.0227(11) 0.0457(14) -0.0073(9) 0.0161(10) -0.0129(10)
C43 0.0225(11) 0.0423(14) 0.0372(13) 0.0067(10) -0.0033(9) -0.0204(11)
C44 0.0430(14) 0.0418(15) 0.0351(13) 0.0161(12) -0.0045(11) -0.0105(11)

loop_
_atom_type_symbol
_atom_type_description
_atom_type_scat_dispersion_real
_atom_type_scat_dispersion_imag
_atom_type_scat_source
C C 0.0033 0.0016
;
International Tables for Crystallography
(Vol. C, Tables 4.2.6.8 and 6.1.1.4)
;
H H 0.0000 0.0000
;
International Tables for Crystallography
(Vol. C, Table 6.1.1.4)
;
O O 0.0106 0.0060
;
International Tables for Crystallography
(Vol. C, Tables 4.2.6.8 and 6.1.1.4)
;
N N 0.0061 0.0033
;
International Tables for Crystallography
(Vol. C, Tables 4.2.6.8 and 6.1.1.4)
;
F F 0.0171 0.0103
;
International Tables for Crystallography
(Vol. C, Tables 4.2.6.8 and 6.1.1.4)
;
Sb Sb -0.5866 1.5461
;
International Tables for Crystallography
(Vol. C, Tables 4.2.6.8 and 6.1.1.4)
;
Ag Ag -0.8971 1.1015
;
International Tables for Crystallography
(Vol. C, Tables 4.2.6.8 and 6.1.1.4)
;

loop_
_geom_angle_atom_site_label_1
_geom_angle_atom_site_label_2
_geom_angle_atom_site_label_3
_geom_angle
_geom_angle_publ_flag
F4 Sb1 F2 178.62(5) yes
F4 Sb1 F3 91.03(6) yes
F4 Sb1 F6 89.76(6) yes
F4 Sb1 F5 88.63(6) yes
F4 Sb1 F1 91.35(6) yes
F2 Sb1 F3 90.18(6) yes
F2 Sb1 F6 89.59(6) yes
F2 Sb1 F5 90.16(6) yes
F2 Sb1 F1 89.31(6) yes
F3 Sb1 F6 89.31(6) yes
F3 Sb1 F5 178.81(6) yes
F3 Sb1 F1 90.60(6) yes
F6 Sb1 F5 89.54(5) yes
F6 Sb1 F1 178.89(6) yes
F5 Sb1 F1 90.55(5) yes
O1 Ag1 N2 135.47(6) yes
O1 Ag1 N1 149.16(6) yes
N2 Ag1 N1 73.13(6) yes
Ag1 O1 C42 115.10(13) yes
Ag1 O1 C43 116.56(14) yes
C42 O1 C43 113.07(16) yes
Ag1 N2 C23 113.49(12) yes
Ag1 N2 C26 127.25(11) yes
C23 N2 C26 119.10(16) yes
Ag1 N1 C15 124.16(12) yes
Ag1 N1 C18 116.09(12) yes
C15 N1 C18 119.34(15) yes
C2 C1 C6 118.44(18) yes
C2 C1 C14 122.21(18) yes
C6 C1 C14 119.34(18) yes
C1 C2 C3 120.87(19) yes
C2 C3 C4 120.5(2) yes
C3 C4 C5 120.6(2) yes
C4 C5 C6 120.9(2) yes
C1 C6 C5 118.70(19) yes
C1 C6 C7 119.15(18) yes
C5 C6 C7 122.15(19) yes
C6 C7 C8 121.65(19) yes
C7 C8 C9 121.8(2) yes
C7 C8 C13 120.02(19) yes
C9 C8 C13 118.2(2) yes
C8 C9 C10 121.4(2) yes
C9 C10 C11 120.5(2) yes
C10 C11 C12 120.6(2) yes
C11 C12 C13 120.8(2) yes
C8 C13 C12 118.48(18) yes
C8 C13 C14 118.76(18) yes
C12 C13 C14 122.75(19) yes
C1 C14 C13 121.03(18) yes
C1 C14 C15 119.39(17) yes
C13 C14 C15 119.57(17) yes
N1 C15 C14 116.37(15) yes
N1 C15 C16 121.92(18) yes
C14 C15 C16 121.71(18) yes
C15 C16 C17 119.15(19) yes
C16 C17 C19 119.78(17) yes
N1 C18 C19 122.36(17) yes
N1 C18 C23 117.92(15) yes
C19 C18 C23 119.72(17) yes
C17 C19 C18 117.45(18) yes
C17 C19 C20 122.84(17) yes
C18 C19 C20 119.72(18) yes
C19 C20 C21 120.37(18) yes
C20 C21 C22 121.58(19) yes
C21 C22 C23 119.27(19) yes
C21 C22 C24 123.03(19) yes
C23 C22 C24 117.69(17) yes
N2 C23 C18 118.61(16) yes
N2 C23 C22 122.12(17) yes
C18 C23 C22 119.27(15) yes
C22 C24 C25 120.1(2) yes
C24 C25 C26 118.6(2) yes
N2 C26 C25 122.40(16) yes
N2 C26 C40 117.10(17) yes
C25 C26 C40 120.48(18) yes
C28 C27 C32 118.49(17) yes
C28 C27 C40 122.50(16) yes
C32 C27 C40 119.02(16) yes
C27 C28 C29 120.70(17) yes
C28 C29 C30 120.75(19) yes
C29 C30 C31 120.83(19) yes
C30 C31 C32 120.59(17) yes
C27 C32 C31 118.57(16) yes
C27 C32 C33 119.82(17) yes
C31 C32 C33 121.59(16) yes
C32 C33 C34 121.36(16) yes
C33 C34 C35 121.48(16) yes
C33 C34 C39 119.31(17) yes
C35 C34 C39 119.21(18) yes
C34 C35 C36 120.73(18) yes
C35 C36 C37 120.2(2) yes
C36 C37 C38 120.8(2) yes
C37 C38 C39 121.17(17) yes
C34 C39 C38 117.82(17) yes
C34 C39 C40 119.39(17) yes
C38 C39 C40 122.76(16) yes
C26 C40 C27 118.74(16) yes
C26 C40 C39 120.21(16) yes
C27 C40 C39 121.04(15) yes
O1 C42 C41 108.92(18) yes
O1 C43 C44 109.25(19) yes
C1 C2 H2 119.562 no
C3 C2 H2 119.572 no
C2 C3 H3 119.737 no
C4 C3 H3 119.728 no
C3 C4 H4 119.712 no
C5 C4 H4 119.717 no
C4 C5 H5 119.559 no
C6 C5 H5 119.561 no
C6 C7 H7 119.181 no
C8 C7 H7 119.169 no
C8 C9 H9 119.304 no
C10 C9 H9 119.292 no
C9 C10 H10 119.754 no
C11 C10 H10 119.755 no
C10 C11 H11 119.698 no
C12 C11 H11 119.691 no
C11 C12 H12 119.591 no
C13 C12 H12 119.591 no
C15 C16 H16 120.422 no
C17 C16 H16 120.432 no
C16 C17 H17 120.112 no
C19 C17 H17 120.106 no
C19 C20 H20 119.809 no
C21 C20 H20 119.817 no
C20 C21 H21 119.205 no
C22 C21 H21 119.214 no
C22 C24 H24 119.970 no
C25 C24 H24 119.964 no
C24 C25 H25 120.713 no
C26 C25 H25 120.712 no
C27 C28 H28 119.656 no
C29 C28 H28 119.647 no
C28 C29 H29 119.628 no
C30 C29 H29 119.624 no
C29 C30 H30 119.584 no
C31 C30 H30 119.583 no
C30 C31 H31 119.704 no
C32 C31 H31 119.711 no
C32 C33 H33 119.319 no
C34 C33 H33 119.320 no
C34 C35 H35 119.632 no
C36 C35 H35 119.634 no
C35 C36 H36 119.895 no
C37 C36 H36 119.896 no
C36 C37 H37 119.574 no
C38 C37 H37 119.577 no
C37 C38 H38 119.420 no
C39 C38 H38 119.410 no
C42 C41 H41A 109.466 no
C42 C41 H41B 109.469 no
C42 C41 H41C 109.471 no
H41A C41 H41B 109.475 no
H41A C41 H41C 109.471 no
H41B C41 H41C 109.475 no
O1 C42 H42A 109.900 no
O1 C42 H42B 109.899 no
C41 C42 H42A 109.898 no
C41 C42 H42B 109.902 no
H42A C42 H42B 108.316 no
O1 C43 H43A 109.825 no
O1 C43 H43B 109.822 no
C44 C43 H43A 109.835 no
C44 C43 H43B 109.822 no
H43A C43 H43B 108.276 no
C43 C44 H44A 109.479 no
C43 C44 H44B 109.464 no
C43 C44 H44C 109.469 no
H44A C44 H44B 109.471 no
H44A C44 H44C 109.475 no
H44B C44 H44C 109.470 no

loop_
_geom_bond_atom_site_label_1
_geom_bond_atom_site_label_2
_geom_bond_distance
_geom_bond_publ_flag
Sb1 F4 1.8724(14) yes
Sb1 F2 1.8775(15) yes
Sb1 F3 1.8780(13) yes
Sb1 F6 1.8850(12) yes
Sb1 F5 1.8796(12) yes
Sb1 F1 1.8772(13) yes
Ag1 O1 2.2312(14) yes
Ag1 N2 2.3307(16) yes
Ag1 N1 2.2619(14) yes
O1 C42 1.445(3) yes
O1 C43 1.450(3) yes
N2 C23 1.360(2) yes
N2 C26 1.328(3) yes
N1 C15 1.332(3) yes
N1 C18 1.359(2) yes
C1 C2 1.427(3) yes
C1 C6 1.443(3) yes
C1 C14 1.410(3) yes
C2 C3 1.367(3) yes
C3 C4 1.424(3) yes
C4 C5 1.359(3) yes
C5 C6 1.431(3) yes
C6 C7 1.399(3) yes
C7 C8 1.390(3) yes
C8 C9 1.439(3) yes
C8 C13 1.441(3) yes
C9 C10 1.348(4) yes
C10 C11 1.420(4) yes
C11 C12 1.368(3) yes
C12 C13 1.429(3) yes
C13 C14 1.412(3) yes
C14 C15 1.492(3) yes
C15 C16 1.411(2) yes
C16 C17 1.378(3) yes
C17 C19 1.411(3) yes
C18 C19 1.408(2) yes
C18 C23 1.448(3) yes
C19 C20 1.440(3) yes
C20 C21 1.354(3) yes
C21 C22 1.440(3) yes
C22 C23 1.410(3) yes
C22 C24 1.400(3) yes
C24 C25 1.379(3) yes
C25 C26 1.413(3) yes
C26 C40 1.500(2) yes
C27 C28 1.436(3) yes
C27 C32 1.442(2) yes
C27 C40 1.410(3) yes
C28 C29 1.362(3) yes
C29 C30 1.424(3) yes
C30 C31 1.358(3) yes
C31 C32 1.440(3) yes
C32 C33 1.395(3) yes
C33 C34 1.402(3) yes
C34 C35 1.431(3) yes
C34 C39 1.445(2) yes
C35 C36 1.366(3) yes
C36 C37 1.426(3) yes
C37 C38 1.362(3) yes
C38 C39 1.434(3) yes
C39 C40 1.405(3) yes
C41 C42 1.500(4) yes
C43 C44 1.494(4) yes
C2 H2 0.950 no
C3 H3 0.950 no
C4 H4 0.950 no
C5 H5 0.950 no
C7 H7 0.950 no
C9 H9 0.950 no
C10 H10 0.950 no
C11 H11 0.950 no
C12 H12 0.950 no
C16 H16 0.950 no
C17 H17 0.950 no
C20 H20 0.950 no
C21 H21 0.950 no
C24 H24 0.950 no
C25 H25 0.950 no
C28 H28 0.950 no
C29 H29 0.950 no
C30 H30 0.950 no
C31 H31 0.950 no
C33 H33 0.950 no
C35 H35 0.950 no
C36 H36 0.950 no
C37 H37 0.950 no
C38 H38 0.950 no
C41 H41A 0.980 no
C41 H41B 0.980 no
C41 H41C 0.980 no
C42 H42A 0.990 no
C42 H42B 0.990 no
C43 H43A 0.990 no
C43 H43B 0.990 no
C44 H44A 0.980 no
C44 H44B 0.980 no
C44 H44C 0.980 no

loop_
_geom_contact_atom_site_label_1
_geom_contact_atom_site_label_2
_geom_contact_distance
_geom_contact_publ_flag
_geom_contact_site_symmetry_2
Ag1 C14 3.3175(19) no .
Ag1 C27 3.594(2) no .
Ag1 C28 3.587(2) no .
Ag1 C40 3.462(2) no .
Ag1 C41 3.270(3) no .
Ag1 C44 3.207(3) no .
N2 C24 2.786(3) no .
N2 C27 3.132(2) no .
N2 C28 3.193(2) no .
N2 C39 3.404(2) no .
N1 C1 3.352(3) no .
N1 C12 3.286(3) no .
N1 C13 3.162(3) no .
N1 C17 2.788(2) no .
C1 C4 2.823(3) no .
C1 C8 2.833(3) no .
C1 C16 3.308(3) no .
C2 C5 2.810(3) no .
C2 C15 2.905(3) no .
C2 C16 3.402(3) no .
C3 C6 2.817(3) no .
C6 C13 2.846(3) no .
C7 C14 2.816(3) no .
C8 C11 2.819(3) no .
C9 C12 2.801(3) no .
C10 C13 2.824(3) no .
C12 C15 2.922(3) no .
C13 C16 3.489(3) no .
C15 C19 2.766(3) no .
C16 C18 2.744(3) no .
C18 C21 2.823(3) no .
C19 C22 2.836(3) no .
C20 C23 2.840(2) no .
C22 C26 2.756(2) no .
C23 C25 2.747(3) no .
C25 C27 3.493(3) no .
C25 C38 3.382(3) no .
C25 C39 3.278(3) no .
C26 C28 2.905(3) no .
C26 C38 2.938(3) no .
C27 C30 2.823(3) no .
C27 C34 2.842(3) no .
C28 C31 2.816(3) no .
C29 C32 2.821(3) no .
C32 C39 2.836(3) no .
C33 C40 2.820(2) no .
C34 C37 2.815(3) no .
C35 C38 2.812(3) no .
C36 C39 2.835(3) no .
Ag1 F1 3.0693(13) no 2_655
F4 C2 3.577(2) no 2_655
F4 C3 3.427(3) no 2_655
F4 C10 3.498(3) no 2_656
F4 C30 3.240(2) no 1_455
F2 N2 3.339(2) no 2_655
F2 C18 3.457(2) no 2_655
F2 C22 3.351(2) no 2_655
F2 C23 3.073(2) no 2_655
F2 C24 3.339(3) no 1_465
F2 C25 3.184(3) no 1_465
F2 C28 3.371(2) no 2_655
F3 C24 3.394(3) no 1_465
F3 C29 3.384(2) no 2_655
F3 C41 3.481(3) no 1_455
F6 C10 3.326(3) no 2_656
F6 C11 3.271(3) no 2_656
F6 C17 3.258(2) no 1_565
F6 C25 3.406(3) no 1_465
F5 N1 3.347(2) no 2_655
F5 C2 3.495(2) no 2_655
F5 C15 3.475(2) no 2_655
F5 C16 3.427(2) no 2_655
F5 C17 3.439(2) no 1_565
F5 C17 3.220(2) no 2_655
F5 C18 3.132(2) no 2_655
F5 C19 3.075(2) no 2_655
F5 C20 3.364(2) no 1_565
F1 Ag1 3.0693(13) no 2_655
F1 N1 3.312(2) no 2_655
F1 C2 3.244(3) no 2_655
F1 C28 3.485(3) no 2_655
F1 C41 3.425(3) no 2_655
N2 F2 3.339(2) no 2_655
N1 F5 3.347(2) no 2_655
N1 F1 3.312(2) no 2_655
C2 F4 3.577(2) no 2_655
C2 F5 3.495(2) no 2_655
C2 F1 3.244(3) no 2_655
C3 F4 3.427(3) no 2_655
C3 C3 3.496(3) no 2_655
C10 F4 3.498(3) no 2_656
C10 F6 3.326(3) no 2_656
C11 F6 3.271(3) no 2_656
C12 C35 3.565(3) no 1_455
C14 C33 3.534(3) no 1_455
C15 F5 3.475(2) no 2_655
C16 F5 3.427(2) no 2_655
C17 F6 3.258(2) no 1_545
C17 F5 3.439(2) no 1_545
C17 F5 3.220(2) no 2_655
C18 F2 3.457(2) no 2_655
C18 F5 3.132(2) no 2_655
C18 C36 3.595(3) no 2_746
C19 F5 3.075(2) no 2_655
C20 F5 3.364(2) no 1_545
C22 F2 3.351(2) no 2_655
C23 F2 3.073(2) no 2_655
C24 F2 3.339(3) no 1_645
C24 F3 3.394(3) no 1_645
C25 F2 3.184(3) no 1_645
C25 F6 3.406(3) no 1_645
C28 F2 3.371(2) no 2_655
C28 F1 3.485(3) no 2_655
C29 F3 3.384(2) no 2_655
C30 F4 3.240(2) no 1_655
C33 C14 3.534(3) no 1_655
C35 C12 3.565(3) no 1_655
C36 C18 3.595(3) no 2_746
C41 F3 3.481(3) no 1_655
C41 F1 3.425(3) no 2_655
Ag1 H28 3.4370 no .
Ag1 H41A 2.7308 no .
Ag1 H41C 3.4897 no .
Ag1 H42A 3.3367 no .
Ag1 H43B 3.4649 no .
Ag1 H44A 2.7414 no .
Ag1 H44B 3.2678 no .
O1 H41A 2.6052 no .
O1 H41B 3.2427 no .
O1 H41C 2.5827 no .
O1 H44A 2.6405 no .
O1 H44B 2.5565 no .
O1 H44C 3.2450 no .
N2 H25 3.2501 no .
N2 H28 2.6851 no .
N2 H38 3.2895 no .
N2 H44A 3.4624 no .
N1 H2 3.1888 no .
N1 H12 2.7997 no .
N1 H16 3.2472 no .
C1 H3 3.2876 no .
C1 H5 3.3309 no .
C1 H7 3.3087 no .
C1 H16 3.2934 no .
C1 H41C 3.4105 no .
C2 H4 3.2731 no .
C2 H16 3.4190 no .
C3 H5 3.2746 no .
C4 H2 3.2806 no .
C5 H3 3.2661 no .
C5 H7 2.6515 no .
C5 H41C 3.4139 no .
C6 H2 3.3260 no .
C6 H4 3.2845 no .
C6 H41C 3.1591 no .
C7 H5 2.6681 no .
C7 H9 2.6597 no .
C7 H41C 3.5618 no .
C8 H10 3.2886 no .
C8 H12 3.3256 no .
C9 H7 2.6407 no .
C9 H11 3.2526 no .
C10 H12 3.2790 no .
C11 H9 3.2607 no .
C11 H44B 3.4854 no .
C12 H10 3.2725 no .
C12 H44B 3.5903 no .
C13 H7 3.3073 no .
C13 H9 3.3284 no .
C13 H11 3.2897 no .
C13 H16 3.5990 no .
C14 H2 2.6732 no .
C14 H12 2.6862 no .
C14 H16 2.7140 no .
C15 H2 2.5647 no .
C15 H12 2.5896 no .
C15 H17 3.2682 no .
C16 H2 2.8806 no .
C16 H12 3.2880 no .
C17 H20 2.7016 no .
C18 H12 3.5801 no .
C18 H17 3.2744 no .
C18 H20 3.3173 no .
C19 H16 3.2753 no .
C19 H21 3.2822 no .
C20 H17 2.6962 no .
C21 H24 2.6872 no .
C22 H20 3.2962 no .
C22 H25 3.2703 no .
C23 H21 3.3113 no .
C23 H24 3.2700 no .
C23 H28 3.4497 no .
C24 H21 2.6890 no .
C25 H28 3.3252 no .
C25 H38 2.8654 no .
C26 H24 3.2641 no .
C26 H28 2.5677 no .
C26 H38 2.6035 no .
C27 H29 3.2896 no .
C27 H31 3.3374 no .
C27 H33 3.3113 no .
C27 H42A 3.3290 no .
C27 H43B 3.3480 no .
C28 H30 3.2692 no .
C28 H42A 3.4187 no .
C29 H31 3.2769 no .
C29 H42A 3.2839 no .
C30 H28 3.2784 no .
C30 H42A 3.0789 no .
C31 H29 3.2671 no .
C31 H33 2.6447 no .
C31 H42A 3.0202 no .
C32 H28 3.3329 no .
C32 H30 3.2896 no .
C32 H42A 3.1289 no .
C32 H43B 3.0363 no .
C33 H31 2.6670 no .
C33 H35 2.6585 no .
C33 H43B 2.8326 no .
C34 H36 3.2904 no .
C34 H38 3.3255 no .
C34 H43B 2.9391 no .
C34 H44A 3.5401 no .
C35 H33 2.6438 no .
C35 H37 3.2705 no .
C36 H38 3.2807 no .
C37 H35 3.2798 no .
C38 H25 3.3241 no .
C38 H36 3.2742 no .
C38 H44A 3.1260 no .
C39 H25 3.2171 no .
C39 H33 3.3141 no .
C39 H35 3.3382 no .
C39 H37 3.2914 no .
C39 H43B 3.2778 no .
C39 H44A 3.0138 no .
C40 H25 2.7019 no .
C40 H28 2.6890 no .
C40 H38 2.6842 no .
C40 H43B 3.4702 no .
C40 H44A 3.2942 no .
C42 H43A 2.6541 no .
C42 H43B 2.6039 no .
C43 H42A 2.6828 no .
C43 H42B 2.5780 no .
H2 H3 2.3068 no .
H2 H16 3.0421 no .
H3 H4 2.3661 no .
H4 H5 2.2983 no .
H5 H7 2.4919 no .
H7 H9 2.4764 no .
H9 H10 2.2846 no .
H10 H11 2.3624 no .
H11 H12 2.3081 no .
H16 H17 2.3358 no .
H17 H20 2.5491 no .
H20 H21 2.2898 no .
H21 H24 2.5336 no .
H24 H25 2.3386 no .
H25 H38 2.9446 no .
H28 H29 2.3015 no .
H29 H30 2.3622 no .
H30 H31 2.2984 no .
H30 H42A 3.5256 no .
H31 H33 2.4858 no .
H31 H42A 3.4656 no .
H33 H35 2.4791 no .
H33 H43B 3.2220 no .
H35 H36 2.3094 no .
H36 H37 2.3686 no .
H37 H38 2.2975 no .
H38 H44A 3.3389 no .
H41A H42A 2.3484 no .
H41A H42B 2.8501 no .
H41B H42A 2.3604 no .
H41B H42B 2.3436 no .
H41C H42A 2.8501 no .
H41C H42B 2.3655 no .
H42A H43A 3.0514 no .
H42A H43B 2.4928 no .
H42B H43A 2.4334 no .
H42B H43B 2.8118 no .
H43A H44A 2.8430 no .
H43A H44B 2.3828 no .
H43A H44C 2.3139 no .
H43B H44A 2.3194 no .
H43B H44B 2.8434 no .
H43B H44C 2.3768 no .
Sb1 H2 3.4686 no 2_655
Sb1 H10 3.5401 no 2_656
Sb1 H17 3.4841 no 1_565
Sb1 H25 3.4181 no 1_465
Sb1 H28 3.5802 no 2_655
Ag1 H37 3.3150 no 2_746
F4 H2 3.0993 no 2_655
F4 H3 2.7931 no 2_655
F4 H4 3.4523 no .
F4 H10 2.5483 no 2_656
F4 H20 3.3412 no 1_565
F4 H30 2.4511 no 1_455
F4 H31 3.4829 no 1_455
F2 H24 3.0125 no 1_465
F2 H25 2.7337 no 1_465
F2 H28 2.4620 no 2_655
F3 H10 3.5510 no 2_656
F3 H24 2.6082 no 1_465
F3 H25 3.2037 no 1_465
F3 H28 3.3691 no 2_655
F3 H29 2.5427 no 2_655
F3 H41B 2.5244 no 1_455
F6 H10 2.7352 no 2_656
F6 H11 2.6204 no 2_656
F6 H17 2.4070 no 1_565
F6 H25 2.4758 no 1_465
F5 H2 2.5768 no 2_655
F5 H17 2.6540 no 1_565
F5 H20 2.5569 no 1_565
F1 H2 2.8654 no 2_655
F1 H28 3.0359 no 2_655
F1 H29 3.3230 no 2_655
F1 H41A 2.4517 no 2_655
O1 H42B 3.5444 no 2_756
O1 H43A 2.8903 no 2_756
N2 H37 2.8449 no 2_746
N1 H36 3.4363 no 2_746
N1 H37 3.0636 no 2_746
C1 H31 3.1243 no 1_455
C1 H33 2.9978 no 1_455
C2 H31 3.1510 no 1_455
C3 H3 2.8626 no 2_655
C3 H4 3.4029 no 2_655
C3 H30 3.0147 no 2_755
C3 H31 3.1059 no 1_455
C4 H3 2.9881 no 2_655
C4 H21 3.2190 no 1_565
C4 H30 3.5862 no 2_755
C4 H31 3.0039 no 1_455
C5 H9 3.5289 no 2_656
C5 H31 2.9710 no 1_455
C6 H9 3.5408 no 2_656
C6 H31 3.0386 no 1_455
C6 H33 3.0573 no 1_455
C7 H7 3.5165 no 2_656
C7 H9 3.5234 no 2_656
C7 H33 3.0910 no 1_455
C7 H43A 3.3184 no 2_756
C7 H43B 3.4642 no 2_756
C8 H7 3.5495 no 2_656
C8 H33 3.0985 no 1_455
C8 H35 3.1782 no 1_455
C8 H43A 3.4951 no 2_756
C9 H5 3.5451 no 2_656
C9 H7 3.5278 no 2_656
C9 H31 3.3279 no 2_756
C9 H33 3.5859 no 2_756
C9 H35 3.2505 no 1_455
C9 H42A 3.4883 no 2_756
C9 H42B 3.2604 no 2_756
C9 H43B 3.5867 no 2_756
C10 H5 3.5739 no 2_656
C10 H35 3.2141 no 1_455
C10 H42B 3.3652 no 2_756
C11 H35 3.0792 no 1_455
C12 H35 2.9709 no 1_455
C12 H37 3.3970 no 2_746
C13 H33 3.0577 no 1_455
C13 H35 3.0338 no 1_455
C14 H33 2.9792 no 1_455
C17 H36 3.4763 no 2_746
C18 H36 2.8995 no 2_746
C18 H37 3.0959 no 2_746
C19 H36 2.9140 no 2_746
C20 H4 3.2886 no 1_545
C20 H36 3.3156 no 2_746
C21 H4 3.0977 no 1_545
C23 H36 3.2866 no 2_746
C23 H37 2.9635 no 2_746
C24 H28 3.5918 no 2_745
C26 H37 3.5614 no 2_746
C28 H24 3.3979 no 2_745
C29 H21 3.2741 no 2_745
C29 H24 3.2498 no 2_745
C30 H3 3.1678 no 2_755
C31 H9 2.9526 no 2_756
C32 H9 3.3197 no 2_756
C32 H16 3.1612 no 1_655
C33 H7 3.2644 no 2_756
C33 H9 3.1703 no 2_756
C33 H16 2.9204 no 1_655
C34 H7 3.5993 no 2_756
C34 H16 3.1814 no 1_655
C35 H5 3.4612 no 2_756
C35 H7 3.3801 no 2_756
C36 H12 3.1727 no 2_746
C37 H12 2.9590 no 2_746
C37 H38 3.5310 no 2_746
C38 H38 3.4671 no 2_746
C41 H43A 3.2915 no 2_756
C42 H43A 3.0570 no 2_756
C42 H44B 3.3333 no 2_756
C43 H7 3.5572 no 2_756
C43 H41C 3.4433 no 2_756
C43 H42B 3.1832 no 2_756
C43 H43A 3.4067 no 2_756
C44 H38 3.5044 no 2_746
C44 H41C 3.4833 no 2_756
C44 H42B 3.0658 no 2_756
H2 Sb1 3.4686 no 2_655
H2 F4 3.0993 no 2_655
H2 F5 2.5768 no 2_655
H2 F1 2.8654 no 2_655
H2 H20 3.4466 no 2_645
H3 F4 2.7931 no 2_655
H3 C3 2.8626 no 2_655
H3 C4 2.9881 no 2_655
H3 C30 3.1678 no 2_755
H3 H3 2.4435 no 2_655
H3 H4 2.6696 no 2_655
H3 H30 2.4027 no 2_755
H3 H31 3.5189 no 2_755
H4 F4 3.4523 no .
H4 C3 3.4029 no 2_655
H4 C20 3.2886 no 1_565
H4 C21 3.0977 no 1_565
H4 H3 2.6696 no 2_655
H4 H20 2.8846 no 1_565
H4 H21 2.4959 no 1_565
H4 H30 3.4799 no 2_755
H4 H31 3.5089 no 1_455
H5 C9 3.5451 no 2_656
H5 C10 3.5739 no 2_656
H5 C35 3.4612 no 2_756
H5 H9 3.4201 no 2_656
H5 H10 3.4790 no 2_656
H5 H31 3.4644 no 1_455
H5 H35 2.9360 no 2_756
H5 H36 3.5394 no 2_756
H7 C7 3.5165 no 2_656
H7 C8 3.5495 no 2_656
H7 C9 3.5278 no 2_656
H7 C33 3.2644 no 2_756
H7 C34 3.5993 no 2_756
H7 C35 3.3801 no 2_756
H7 C43 3.5572 no 2_756
H7 H7 3.3916 no 2_656
H7 H9 3.4045 no 2_656
H7 H33 2.7707 no 2_756
H7 H35 2.8953 no 2_756
H7 H43A 3.2485 no 2_756
H7 H43B 2.9712 no 2_756
H9 C5 3.5289 no 2_656
H9 C6 3.5408 no 2_656
H9 C7 3.5234 no 2_656
H9 C31 2.9526 no 2_756
H9 C32 3.3197 no 2_756
H9 C33 3.1703 no 2_756
H9 H5 3.4201 no 2_656
H9 H7 3.4045 no 2_656
H9 H31 2.4863 no 2_756
H9 H33 2.7213 no 2_756
H9 H42A 3.0971 no 2_756
H9 H42B 3.3043 no 2_756
H9 H43B 3.1269 no 2_756
H10 Sb1 3.5401 no 2_656
H10 F4 2.5483 no 2_656
H10 F3 3.5510 no 2_656
H10 F6 2.7352 no 2_656
H10 H5 3.4790 no 2_656
H10 H31 3.3378 no 2_756
H10 H42A 3.5502 no 2_756
H10 H42B 3.4740 no 2_756
H11 F6 2.6204 no 2_656
H11 H17 3.5824 no 2_646
H11 H35 3.5978 no 1_455
H12 C36 3.1727 no 2_746
H12 C37 2.9590 no 2_746
H12 H35 3.4212 no 1_455
H12 H36 3.1024 no 2_746
H12 H37 2.7393 no 2_746
H16 C32 3.1612 no 1_455
H16 C33 2.9204 no 1_455
H16 C34 3.1814 no 1_455
H16 H33 3.1661 no 1_455
H17 Sb1 3.4841 no 1_545
H17 F6 2.4070 no 1_545
H17 F5 2.6540 no 1_545
H17 H11 3.5824 no 2_646
H20 F4 3.3412 no 1_545
H20 F5 2.5569 no 1_545
H20 H2 3.4466 no 2_645
H20 H4 2.8846 no 1_545
H21 C4 3.2190 no 1_545
H21 C29 3.2741 no 2_745
H21 H4 2.4959 no 1_545
H21 H29 3.3052 no 2_745
H24 F2 3.0125 no 1_645
H24 F3 2.6082 no 1_645
H24 C28 3.3979 no 2_745
H24 C29 3.2498 no 2_745
H24 H28 3.0326 no 2_745
H24 H29 2.7684 no 2_745
H24 H41B 3.5178 no 1_545
H25 Sb1 3.4181 no 1_645
H25 F2 2.7337 no 1_645
H25 F3 3.2037 no 1_645
H25 F6 2.4758 no 1_645
H28 Sb1 3.5802 no 2_655
H28 F2 2.4620 no 2_655
H28 F3 3.3691 no 2_655
H28 F1 3.0359 no 2_655
H28 C24 3.5918 no 2_745
H28 H24 3.0326 no 2_745
H29 F3 2.5427 no 2_655
H29 F1 3.3230 no 2_655
H29 H21 3.3052 no 2_745
H29 H24 2.7684 no 2_745
H29 H41B 3.1643 no 2_755
H30 F4 2.4511 no 1_655
H30 C3 3.0147 no 2_755
H30 C4 3.5862 no 2_755
H30 H3 2.4027 no 2_755
H30 H4 3.4799 no 2_755
H31 F4 3.4829 no 1_655
H31 C1 3.1243 no 1_655
H31 C2 3.1510 no 1_655
H31 C3 3.1059 no 1_655
H31 C4 3.0039 no 1_655
H31 C5 2.9710 no 1_655
H31 C6 3.0386 no 1_655
H31 C9 3.3279 no 2_756
H31 H3 3.5189 no 2_755
H31 H4 3.5089 no 1_655
H31 H5 3.4644 no 1_655
H31 H9 2.4863 no 2_756
H31 H10 3.3378 no 2_756
H33 C1 2.9978 no 1_655
H33 C6 3.0573 no 1_655
H33 C7 3.0910 no 1_655
H33 C8 3.0985 no 1_655
H33 C9 3.5859 no 2_756
H33 C13 3.0577 no 1_655
H33 C14 2.9792 no 1_655
H33 H7 2.7707 no 2_756
H33 H9 2.7213 no 2_756
H33 H16 3.1661 no 1_655
H35 C8 3.1782 no 1_655
H35 C9 3.2505 no 1_655
H35 C10 3.2141 no 1_655
H35 C11 3.0792 no 1_655
H35 C12 2.9709 no 1_655
H35 C13 3.0338 no 1_655
H35 H5 2.9360 no 2_756
H35 H7 2.8953 no 2_756
H35 H11 3.5978 no 1_655
H35 H12 3.4212 no 1_655
H36 N1 3.4363 no 2_746
H36 C17 3.4763 no 2_746
H36 C18 2.8995 no 2_746
H36 C19 2.9140 no 2_746
H36 C20 3.3156 no 2_746
H36 C23 3.2866 no 2_746
H36 H5 3.5394 no 2_756
H36 H12 3.1024 no 2_746
H37 Ag1 3.3150 no 2_746
H37 N2 2.8449 no 2_746
H37 N1 3.0636 no 2_746
H37 C12 3.3970 no 2_746
H37 C18 3.0959 no 2_746
H37 C23 2.9635 no 2_746
H37 C26 3.5614 no 2_746
H37 H12 2.7393 no 2_746
H37 H38 3.2682 no 2_746
H37 H44A 2.9514 no 2_746
H38 C37 3.5310 no 2_746
H38 C38 3.4671 no 2_746
H38 C44 3.5044 no 2_746
H38 H37 3.2682 no 2_746
H38 H38 3.1638 no 2_746
H38 H44A 3.0104 no 2_746
H38 H44B 3.5111 no 2_746
H38 H44C 3.4366 no 2_746
H41A F1 2.4517 no 2_655
H41B F3 2.5244 no 1_655
H41B H24 3.5178 no 1_565
H41B H29 3.1643 no 2_755
H41B H44C 3.5884 no 2_756
H41C C43 3.4433 no 2_756
H41C C44 3.4833 no 2_756
H41C H43A 2.6524 no 2_756
H41C H44B 3.4499 no 2_756
H41C H44C 3.0523 no 2_756
H42A C9 3.4883 no 2_756
H42A H9 3.0971 no 2_756
H42A H10 3.5502 no 2_756
H42B O1 3.5444 no 2_756
H42B C9 3.2604 no 2_756
H42B C10 3.3652 no 2_756
H42B C43 3.1832 no 2_756
H42B C44 3.0658 no 2_756
H42B H9 3.3043 no 2_756
H42B H10 3.4740 no 2_756
H42B H43A 2.6751 no 2_756
H42B H44B 2.4323 no 2_756
H42B H44C 3.2481 no 2_756
H43A O1 2.8903 no 2_756
H43A C7 3.3184 no 2_756
H43A C8 3.4951 no 2_756
H43A C41 3.2915 no 2_756
H43A C42 3.0570 no 2_756
H43A C43 3.4067 no 2_756
H43A H7 3.2485 no 2_756
H43A H41C 2.6524 no 2_756
H43A H42B 2.6751 no 2_756
H43A H43A 2.9806 no 2_756
H43B C7 3.4642 no 2_756
H43B C9 3.5867 no 2_756
H43B H7 2.9712 no 2_756
H43B H9 3.1269 no 2_756
H44A H37 2.9514 no 2_746
H44A H38 3.0104 no 2_746
H44B C42 3.3333 no 2_756
H44B H38 3.5111 no 2_746
H44B H41C 3.4499 no 2_756
H44B H42B 2.4323 no 2_756
H44C H38 3.4366 no 2_746
H44C H41B 3.5884 no 2_756
H44C H41C 3.0523 no 2_756
H44C H42B 3.2481 no 2_756

loop_
_geom_torsion_atom_site_label_1
_geom_torsion_atom_site_label_2
_geom_torsion_atom_site_label_3
_geom_torsion_atom_site_label_4
_geom_torsion
_geom_torsion_publ_flag
O1 Ag1 N2 C23 172.84(8) no
O1 Ag1 N2 C26 -11.91(17) no
N2 Ag1 O1 C42 97.74(11) no
N2 Ag1 O1 C43 -38.14(14) no
O1 Ag1 N1 C15 18.82(19) no
O1 Ag1 N1 C18 -168.61(9) no
N1 Ag1 O1 C42 -108.74(13) no
N1 Ag1 O1 C43 115.38(12) no
N2 Ag1 N1 C15 179.74(13) no
N2 Ag1 N1 C18 -7.69(9) no
N1 Ag1 N2 C23 6.66(9) no
N1 Ag1 N2 C26 -178.09(13) no
Ag1 O1 C42 C41 50.0(2) no
Ag1 O1 C43 C44 -39.7(2) no
C42 O1 C43 C44 -176.45(17) no
C43 O1 C42 C41 -172.60(17) no
Ag1 N2 C23 C18 -5.16(19) no
Ag1 N2 C23 C22 175.12(11) no
Ag1 N2 C26 C25 -176.55(10) no
Ag1 N2 C26 C40 1.9(2) no
C23 N2 C26 C25 -1.5(3) no
C23 N2 C26 C40 176.94(14) no
C26 N2 C23 C18 179.17(15) no
C26 N2 C23 C22 -0.6(3) no
Ag1 N1 C15 C14 -8.9(2) no
Ag1 N1 C15 C16 171.77(10) no
Ag1 N1 C18 C19 -172.43(11) no
Ag1 N1 C18 C23 7.9(2) no
C15 N1 C18 C19 0.5(3) no
C15 N1 C18 C23 -179.13(15) no
C18 N1 C15 C14 178.75(14) no
C18 N1 C15 C16 -0.6(3) no
C2 C1 C6 C5 0.8(2) no
C2 C1 C6 C7 -179.08(15) no
C6 C1 C2 C3 0.1(3) no
C2 C1 C14 C13 177.49(15) no
C2 C1 C14 C15 -1.1(3) no
C14 C1 C2 C3 -178.97(15) no
C6 C1 C14 C13 -1.6(2) no
C6 C1 C14 C15 179.81(14) no
C14 C1 C6 C5 179.90(14) no
C14 C1 C6 C7 0.0(2) no
C1 C2 C3 C4 -1.1(3) no
C2 C3 C4 C5 1.2(3) no
C3 C4 C5 C6 -0.3(3) no
C4 C5 C6 C1 -0.7(3) no
C4 C5 C6 C7 179.17(18) no
C1 C6 C7 C8 0.9(3) no
C5 C6 C7 C8 -178.93(16) no
C6 C7 C8 C9 179.77(16) no
C6 C7 C8 C13 -0.3(3) no
C7 C8 C9 C10 -179.31(18) no
C7 C8 C13 C12 -179.88(16) no
C7 C8 C13 C14 -1.2(3) no
C9 C8 C13 C12 0.0(3) no
C9 C8 C13 C14 178.69(16) no
C13 C8 C9 C10 0.8(3) no
C8 C9 C10 C11 -0.4(4) no
C9 C10 C11 C12 -0.9(4) no
C10 C11 C12 C13 1.7(3) no
C11 C12 C13 C8 -1.2(3) no
C11 C12 C13 C14 -179.87(18) no
C8 C13 C14 C1 2.2(3) no
C8 C13 C14 C15 -179.24(15) no
C12 C13 C14 C1 -179.21(16) no
C12 C13 C14 C15 -0.6(3) no
C1 C14 C15 N1 101.75(19) no
C1 C14 C15 C16 -78.9(2) no
C13 C14 C15 N1 -76.9(2) no
C13 C14 C15 C16 102.5(2) no
N1 C15 C16 C17 -0.1(3) no
C14 C15 C16 C17 -179.39(16) no
C15 C16 C17 C19 0.8(3) no
C16 C17 C19 C18 -0.9(3) no
C16 C17 C19 C20 179.36(17) no
N1 C18 C19 C17 0.2(3) no
N1 C18 C19 C20 179.98(15) no
N1 C18 C23 N2 -1.7(2) no
N1 C18 C23 C22 178.07(14) no
C19 C18 C23 N2 178.68(15) no
C19 C18 C23 C22 -1.6(3) no
C23 C18 C19 C17 179.85(15) no
C23 C18 C19 C20 -0.4(3) no
C17 C19 C20 C21 -179.16(18) no
C18 C19 C20 C21 1.1(3) no
C19 C20 C21 C22 0.2(3) no
C20 C21 C22 C23 -2.2(3) no
C20 C21 C22 C24 178.73(19) no
C21 C22 C23 N2 -177.44(17) no
C21 C22 C23 C18 2.8(3) no
C21 C22 C24 C25 178.34(19) no
C23 C22 C24 C25 -0.7(3) no
C24 C22 C23 N2 1.7(3) no
C24 C22 C23 C18 -178.04(17) no
C22 C24 C25 C26 -1.2(3) no
C24 C25 C26 N2 2.4(3) no
C24 C25 C26 C40 -176.01(17) no
N2 C26 C40 C27 -72.9(2) no
N2 C26 C40 C39 106.4(2) no
C25 C26 C40 C27 105.6(2) no
C25 C26 C40 C39 -75.1(2) no
C28 C27 C32 C31 0.4(3) no
C28 C27 C32 C33 178.99(17) no
C32 C27 C28 C29 -2.5(3) no
C28 C27 C40 C26 1.5(3) no
C28 C27 C40 C39 -177.80(17) no
C40 C27 C28 C29 177.83(18) no
C32 C27 C40 C26 -178.19(16) no
C32 C27 C40 C39 2.5(3) no
C40 C27 C32 C31 -179.89(16) no
C40 C27 C32 C33 -1.3(3) no
C27 C28 C29 C30 2.3(3) no
C28 C29 C30 C31 0.1(3) no
C29 C30 C31 C32 -2.2(3) no
C30 C31 C32 C27 1.9(3) no
C30 C31 C32 C33 -176.62(18) no
C27 C32 C33 C34 -1.0(3) no
C31 C32 C33 C34 177.54(17) no
C32 C33 C34 C35 -176.94(17) no
C32 C33 C34 C39 2.1(3) no
C33 C34 C35 C36 178.53(18) no
C33 C34 C39 C38 -178.77(17) no
C33 C34 C39 C40 -0.9(3) no
C35 C34 C39 C38 0.3(3) no
C35 C34 C39 C40 178.17(17) no
C39 C34 C35 C36 -0.5(3) no
C34 C35 C36 C37 -0.1(3) no
C35 C36 C37 C38 0.9(4) no
C36 C37 C38 C39 -1.2(3) no
C37 C38 C39 C34 0.6(3) no
C37 C38 C39 C40 -177.28(19) no
C34 C39 C40 C26 179.30(16) no
C34 C39 C40 C27 -1.4(3) no
C38 C39 C40 C26 -2.9(3) no
C38 C39 C40 C27 176.35(17) no
